data_7212272
loop_
_publ_author_name
'Hou, Gui-Ge'
'Ma, Jian-Ping'
'Wang, Le'
'Wang, Ping'
'Dong, Yu-Bin'
'Huang, Ru-Qi'

_publ_section_title
;
 Co-crystallization of oxadiazole-bridged pyridyl-N-oxide building modules
 with R-aromatics (R = --OH, --NH2 and --COOH)
;
_journal_issue 12
_journal_name_full CrystEngComm
_journal_page_first 4287
_journal_paper_doi 10.1039/b923810g
_journal_volume 12
_journal_year 2010
_chemical_formula_moiety 'C12 H8 N4 O3'
_chemical_formula_sum 'C12 H8 N4 O3'
_chemical_formula_weight 256.22
_chemical_name_systematic
;
?
;
_space_group_IT_number 60
_symmetry_cell_setting orthorhombic
_symmetry_space_group_name_Hall '-P 2n 2ab'
_symmetry_space_group_name_H-M 'P b c n'
_atom_sites_solution_hydrogens geom
_atom_sites_solution_primary direct
_atom_sites_solution_secondary difmap
_audit_creation_method SHELXL-97
_cell_angle_alpha 90.00
_cell_angle_beta 90.00
_cell_angle_gamma 90.00
_cell_formula_units_Z 4
_cell_length_a 5.5420(17)
_cell_length_b 12.465(4)
_cell_length_c 16.069(5)
_cell_measurement_reflns_used 311
_cell_measurement_temperature 298(2)
_cell_measurement_theta_max 18.216
_cell_measurement_theta_min 3.268
_cell_volume 1110.1(6)
_computing_cell_refinement 'Bruker SMART'
_computing_data_collection 'Bruker SMART'
_computing_data_reduction 'Bruker SAINT'
_computing_molecular_graphics 'Bruker SHELXTL'
_computing_publication_material 'Bruker SHELXTL'
_computing_structure_refinement 'SHELXL-97 (Sheldrick, 1997)'
_computing_structure_solution 'SHELXS-97 (Sheldrick, 1990)'
_diffrn_ambient_temperature 298(2)
_diffrn_measured_fraction_theta_full 0.999
_diffrn_measured_fraction_theta_max 0.999
_diffrn_measurement_device_type 'CCD area detector'
_diffrn_measurement_method 'phi and omega scans'
_diffrn_radiation_monochromator graphite
_diffrn_radiation_source 'fine-focus sealed tube'
_diffrn_radiation_type MoK\a
_diffrn_radiation_wavelength 0.71073
_diffrn_reflns_av_R_equivalents 0.0797
_diffrn_reflns_av_sigmaI/netI 0.0606
_diffrn_reflns_limit_h_max 6
_diffrn_reflns_limit_h_min -6
_diffrn_reflns_limit_k_max 12
_diffrn_reflns_limit_k_min -15
_diffrn_reflns_limit_l_max 18
_diffrn_reflns_limit_l_min -19
_diffrn_reflns_number 4892
_diffrn_reflns_theta_full 25.50
_diffrn_reflns_theta_max 25.50
_diffrn_reflns_theta_min 2.53
_exptl_absorpt_coefficient_mu 0.115
_exptl_absorpt_correction_type none
_exptl_crystal_colour yellow
_exptl_crystal_density_diffrn 1.533
_exptl_crystal_density_method 'not measured'
_exptl_crystal_description block
_exptl_crystal_F_000 528
_exptl_crystal_size_max 0.16
_exptl_crystal_size_mid 0.08
_exptl_crystal_size_min 0.07
_refine_diff_density_max 0.174
_refine_diff_density_min -0.159
_refine_diff_density_rms 0.043
_refine_ls_extinction_method none
_refine_ls_goodness_of_fit_ref 0.963
_refine_ls_hydrogen_treatment constr
_refine_ls_matrix_type full
_refine_ls_number_parameters 87
_refine_ls_number_reflns 1038
_refine_ls_number_restraints 0
_refine_ls_restrained_S_all 0.963
_refine_ls_R_factor_all 0.1038
_refine_ls_R_factor_gt 0.0547
_refine_ls_shift/su_max 0.000
_refine_ls_shift/su_mean 0.000
_refine_ls_structure_factor_coef Fsqd
_refine_ls_weighting_details 'calc w=1/[\s^2^(Fo^2^)+(0.0558P)^2^+0.0000P] where P=(Fo^2^+2Fc^2^)/3'
_refine_ls_weighting_scheme calc
_refine_ls_wR_factor_gt 0.1125
_refine_ls_wR_factor_ref 0.1261
_reflns_number_gt 634
_reflns_number_total 1038
_reflns_threshold_expression >2sigma(I)
_cod_data_source_file b923810g.txt
_cod_data_source_block L1
_cod_depositor_comments
;
The following automatic conversions were performed:

'_symmetry_cell_setting' value 'Orthorhombic' changed to
'orthorhombic' according to
/home/saulius/struct/CIF-dictionaries/cif_core.dic dictionary named
'cif_core.dic' version 2.4.2 from 2011-04-26.

Automatic conversion script
Id: cif_fix_values 1891 2012-01-12 08:04:46Z andrius 
;
_cod_original_sg_symbol_H-M Pbcn
_cod_database_code 7212272

loop_
_symmetry_equiv_pos_as_xyz
'x, y, z'
'-x+1/2, -y+1/2, z+1/2'
'-x, y, -z+1/2'
'x+1/2, -y+1/2, -z'
'-x, -y, -z'
'x-1/2, y-1/2, -z-1/2'
'x, -y, z-1/2'
'-x-1/2, y-1/2, z'

loop_
_atom_site_label
_atom_site_type_symbol
_atom_site_fract_x
_atom_site_fract_y
_atom_site_fract_z
_atom_site_U_iso_or_equiv
_atom_site_adp_type
_atom_site_occupancy
_atom_site_symmetry_multiplicity
_atom_site_calc_flag
_atom_site_refinement_flags
C1 C 0.6953(5) 1.0077(2) 0.42568(16) 0.0417(7) Uani 1 1 d .
H1 H 0.8063 1.0527 0.4514 0.050 Uiso 1 1 calc R
C2 C 0.5117(5) 1.0505(2) 0.38046(15) 0.0376(7) Uani 1 1 d .
H2 H 0.4984 1.1246 0.3756 0.045 Uiso 1 1 calc R
C3 C 0.3430(4) 0.98435(18) 0.34127(15) 0.0330(7) Uani 1 1 d .
C4 C 0.1516(5) 1.02901(18) 0.29127(15) 0.0341(7) Uani 1 1 d .
C5 C 0.3682(5) 0.8749(2) 0.35158(17) 0.0415(7) Uani 1 1 d .
H5 H 0.2580 0.8286 0.3268 0.050 Uiso 1 1 calc R
C6 C 0.5540(5) 0.8338(2) 0.39802(16) 0.0474(8) Uani 1 1 d .
H6 H 0.5669 0.7599 0.4051 0.057 Uiso 1 1 calc R
N1 N 0.0994(4) 1.12810(15) 0.27676(13) 0.0422(6) Uani 1 1 d .
N2 N 0.7182(4) 0.89912(18) 0.43359(14) 0.0445(6) Uani 1 1 d .
O1 O 0.0000 0.96033(17) 0.2500 0.0349(7) Uani 1 2 d S
O2 O 0.8947(4) 0.85867(16) 0.47622(13) 0.0675(7) Uani 1 1 d .

loop_
_atom_site_aniso_label
_atom_site_aniso_U_11
_atom_site_aniso_U_22
_atom_site_aniso_U_33
_atom_site_aniso_U_23
_atom_site_aniso_U_13
_atom_site_aniso_U_12
C1 0.0428(19) 0.0407(17) 0.0416(18) 0.0008(14) -0.0023(15) -0.0079(13)
C2 0.0422(16) 0.0316(14) 0.0389(17) -0.0011(12) 0.0004(14) -0.0047(13)
C3 0.0338(16) 0.0315(15) 0.0336(15) -0.0016(12) 0.0015(13) -0.0001(12)
C4 0.0400(17) 0.0285(15) 0.0339(16) -0.0031(12) 0.0029(13) -0.0047(13)
C5 0.0409(17) 0.0334(15) 0.0503(18) 0.0004(14) -0.0088(15) -0.0029(13)
C6 0.051(2) 0.0323(15) 0.059(2) 0.0016(14) -0.0059(16) 0.0000(14)
N1 0.0484(16) 0.0288(12) 0.0495(15) 0.0015(10) -0.0100(11) 0.0006(10)
N2 0.0386(14) 0.0464(15) 0.0486(15) 0.0059(12) -0.0045(13) -0.0023(12)
O1 0.0402(15) 0.0259(13) 0.0387(16) 0.000 -0.0024(13) 0.000
O2 0.0531(14) 0.0681(15) 0.0812(16) 0.0147(12) -0.0284(12) 0.0041(12)

loop_
_atom_type_symbol
_atom_type_description
_atom_type_scat_dispersion_real
_atom_type_scat_dispersion_imag
_atom_type_scat_source
C C 0.0033 0.0016 'International Tables Vol C Tables 4.2.6.8 and 6.1.1.4'
H H 0.0000 0.0000 'International Tables Vol C Tables 4.2.6.8 and 6.1.1.4'
N N 0.0061 0.0033 'International Tables Vol C Tables 4.2.6.8 and 6.1.1.4'
O O 0.0106 0.0060 'International Tables Vol C Tables 4.2.6.8 and 6.1.1.4'

loop_
_geom_angle_atom_site_label_1
_geom_angle_atom_site_label_2
_geom_angle_atom_site_label_3
_geom_angle
_geom_angle_site_symmetry_3
C2 C1 N2 120.6(3) .
C2 C1 H1 119.7 .
N2 C1 H1 119.7 .
C1 C2 C3 120.6(2) .
C1 C2 H2 119.7 .
C3 C2 H2 119.7 .
C5 C3 C2 117.5(2) .
C5 C3 C4 121.5(2) .
C2 C3 C4 121.0(2) .
N1 C4 O1 111.9(2) .
N1 C4 C3 129.4(2) .
O1 C4 C3 118.6(2) .
C6 C5 C3 120.7(2) .
C6 C5 H5 119.6 .
C3 C5 H5 119.6 .
N2 C6 C5 120.8(3) .
N2 C6 H6 119.6 .
C5 C6 H6 119.6 .
C4 N1 N1 106.75(14) 3
O2 N2 C6 119.9(2) .
O2 N2 C1 120.3(2) .
C6 N2 C1 119.8(2) .
C4 O1 C4 102.7(3) 3

loop_
_geom_bond_atom_site_label_1
_geom_bond_atom_site_label_2
_geom_bond_distance
_geom_bond_site_symmetry_2
C1 C2 1.360(3) .
C1 N2 1.365(3) .
C1 H1 0.9300 .
C2 C3 1.397(3) .
C2 H2 0.9300 .
C3 C5 1.382(3) .
C3 C4 1.442(3) .
C4 N1 1.290(3) .
C4 O1 1.371(3) .
C5 C6 1.371(3) .
C5 H5 0.9300 .
C6 N2 1.349(3) .
C6 H6 0.9300 .
N1 N1 1.398(4) 3
N2 O2 1.296(3) .
O1 C4 1.371(3) 3

loop_
_geom_torsion_atom_site_label_1
_geom_torsion_atom_site_label_2
_geom_torsion_atom_site_label_3
_geom_torsion_atom_site_label_4
_geom_torsion
_geom_torsion_site_symmetry_4
N2 C1 C2 C3 0.0(4) .
C1 C2 C3 C5 1.1(4) .
C1 C2 C3 C4 -178.2(2) .
C5 C3 C4 N1 178.3(3) .
C2 C3 C4 N1 -2.4(4) .
C5 C3 C4 O1 -3.3(3) .
C2 C3 C4 O1 176.0(2) .
C2 C3 C5 C6 -0.6(4) .
C4 C3 C5 C6 178.7(2) .
C3 C5 C6 N2 -1.0(4) .
O1 C4 N1 N1 0.4(3) 3
C3 C4 N1 N1 178.9(3) 3
C5 C6 N2 O2 -179.0(2) .
C5 C6 N2 C1 2.2(4) .
C2 C1 N2 O2 179.4(2) .
C2 C1 N2 C6 -1.7(4) .
N1 C4 O1 C4 -0.18(14) 3
C3 C4 O1 C4 -178.8(3) 3
